data_1534546
loop_
_publ_author_name
'Amann, P.'
'Moeller, A.'

_publ_section_title
;
 Ein Natrium-Oxocobaltat(II)-Hydroxid: Na5 (Co O3) O H = Na10 (Co O3) ((C
 O3) (O H)2)
;
_journal_name_full 'Zeitschrift fuer Anorganische und Allgemeine Chemie'
_journal_page_first 1756
_journal_page_last 1760
_journal_volume 628
_journal_year 2002
_chemical_formula_sum 'Co H Na5 O4'
_chemical_name_systematic 'Na5 (Co O3) (O H)'
_space_group_IT_number 62
_symmetry_space_group_name_Hall '-P 2ac 2n'
_symmetry_space_group_name_H-M 'P n m a'
_cell_angle_alpha 90
_cell_angle_beta 90
_cell_angle_gamma 90
_cell_formula_units_Z 8
_cell_length_a 9.8848
_cell_length_b 10.139
_cell_length_c 11.8633
_cell_volume 1188.964
_citation_journal_id_ASTM ZAACAB
_cod_data_source_file Amann_ZAACAB_2002_554.cif
_cod_data_source_block H1Co1Na5O4
_cod_original_formula_sum 'H1 Co1 Na5 O4'
_cod_database_code 1534546

loop_
_symmetry_equiv_pos_as_xyz
x,y,z
-x+1/2,-y,z+1/2
x+1/2,-y+1/2,-z+1/2
-x,y+1/2,-z
-x,-y,-z
x-1/2,y,-z-1/2
-x-1/2,y-1/2,z-1/2
x,-y-1/2,z

loop_
_atom_site_label
_atom_site_type_symbol
_atom_site_fract_x
_atom_site_fract_y
_atom_site_fract_z
_atom_site_occupancy
_atom_site_U_iso_or_equiv
O2 O-2 0.562 0.0988 0.3734 1 0.0
Co2 Co+2 0.2938 0.75 0.11368 1 0.0
Na5 Na+1 0.2839 0.4209 0.1808 1 0.0
Na4 Na+1 0.1315 0.5618 -0.01258 1 0.0
O1 O-2 0.4031 0.5981 0.1051 1 0.0
H1 H+1 0.343 0.404 -0.168 1 0.0
O3 O-2 0.1088 0.75 0.1122 1 0.0
Co1 Co+2 0.51432 0.25 0.29043 1 0.0
Na6 Na+1 0.6107 0.25 0.5189 1 0.0
Na2 Na+1 0.5723 0.4336 0.08762 1 0.0
O4 O-2 0.4407 0.25 0.1485 1 0.0
O5 O-2 0.2492 0.4192 -0.1314 1 0.0
Na3 Na+1 0.5837 0.75 0.0553 1 0.0
Na1 Na+1 0.5038 0.5911 0.28248 1 0.0
